data_4083647
loop_
_publ_author_name
'Ahmed, Shabana A.'
'Hill, Michael S.'
'Hitchcock, Peter B.'
'Mansell, Stephen M.'
'St John, Oliver'

_publ_section_title
;
 DACH-Bridged (DACH =trans-1,2-Diaminocyclohexane) Bis(iminophosphonamide)
 Derivatives of Groups 3 and 13 and Their Use in the Enantiomorphic
 Polymerization of Methyl Methacrylate
;
_journal_issue 3
_journal_name_full Organometallics
_journal_page_first 538
_journal_paper_doi 10.1021/om060860+
_journal_volume 26
_journal_year 2007
_chemical_compound_source 'synthesis as described'
_chemical_formula_moiety 'C48 H54 N4 P2'
_chemical_formula_sum 'C48 H54 N4 P2'
_chemical_formula_weight 748.89
_chemical_name_systematic
;
 ?
;
_space_group_IT_number 14
_symmetry_cell_setting monoclinic
_symmetry_Int_Tables_number 14
_symmetry_space_group_name_Hall '-P 2yn'
_symmetry_space_group_name_H-M 'P 1 21/n 1'
_atom_sites_solution_hydrogens geom
_atom_sites_solution_primary direct
_atom_sites_solution_secondary difmap
_audit_conform_dict_location ftp://ftp.iucr.org/pub/cif_core.dic
_audit_conform_dict_name cif_core.dic
_audit_conform_dict_version 2.2
_audit_creation_date 2004-06-03T14:34:13-00:00
_audit_creation_method 'WinGX routine CIF_UPDATE'
_cell_angle_alpha 90
_cell_angle_beta 92.071(1)
_cell_angle_gamma 90
_cell_formula_units_Z 4
_cell_length_a 12.5485(3)
_cell_length_b 25.4035(4)
_cell_length_c 13.0279(3)
_cell_measurement_reflns_used 37753
_cell_measurement_temperature 173(2)
_cell_measurement_theta_max 25.028
_cell_measurement_theta_min 3.705
_cell_measurement_wavelength 0.71073
_cell_volume 4150.27(15)
_computing_cell_refinement 'HKL Scalepack (Otwinowski & Minor 1997)'
_computing_data_collection 'Collect (Nonius BV, 1997-2000)'
_computing_data_reduction 'HKL Denzo and Scalepack (Otwinowski & Minor 1997)'
_computing_molecular_graphics 'Ortep-3 for Windows (Farrugia, 1997)'
_computing_publication_material 'WinGX publication routines (Farrugia, 1999)'
_computing_structure_refinement 'SHELXL-97 (Sheldrick, 1997)'
_computing_structure_solution 'SHELXS-97 (Sheldrick, 1997)'
_diffrn_ambient_temperature 173(2)
_diffrn_detector 'CCD plate'
_diffrn_measured_fraction_theta_full 0.984
_diffrn_measured_fraction_theta_max 0.984
_diffrn_measurement_device '95mm CCD camera on \k-goniostat'
_diffrn_measurement_device_type KappaCCD
_diffrn_measurement_method 'CCD rotation images, thick slices'
_diffrn_orient_matrix_type 'by Nonius Collect from scalepack cell'
_diffrn_orient_matrix_UB_11 -0.254513E-1
_diffrn_orient_matrix_UB_12 -0.361839E-1
_diffrn_orient_matrix_UB_13 0.168202E-1
_diffrn_orient_matrix_UB_21 0.324924E-1
_diffrn_orient_matrix_UB_22 -0.01389
_diffrn_orient_matrix_UB_23 -0.635226E-1
_diffrn_orient_matrix_UB_31 0.682305E-1
_diffrn_orient_matrix_UB_32 -0.68827E-2
_diffrn_orient_matrix_UB_33 0.397681E-1
_diffrn_radiation_monochromator graphite
_diffrn_radiation_probe x-ray
_diffrn_radiation_type MoK\a
_diffrn_radiation_wavelength 0.71073
_diffrn_reflns_av_R_equivalents 0.0555
_diffrn_reflns_av_unetI/netI 0.0414
_diffrn_reflns_limit_h_max 14
_diffrn_reflns_limit_h_min -14
_diffrn_reflns_limit_k_max 30
_diffrn_reflns_limit_k_min -29
_diffrn_reflns_limit_l_max 15
_diffrn_reflns_limit_l_min -15
_diffrn_reflns_number 28136
_diffrn_reflns_theta_full 25.06
_diffrn_reflns_theta_max 25.06
_diffrn_reflns_theta_min 3.74
_diffrn_source 'Enraf Nonius FR590'
_exptl_absorpt_coefficient_mu 0.143
_exptl_absorpt_correction_type none
_exptl_crystal_colour colourless
_exptl_crystal_density_diffrn 1.199
_exptl_crystal_density_method 'not measured'
_exptl_crystal_description prism
_exptl_crystal_F_000 1600
_exptl_crystal_size_max 0.25
_exptl_crystal_size_mid 0.2
_exptl_crystal_size_min 0.2
_refine_diff_density_max 0.275
_refine_diff_density_min -0.337
_refine_diff_density_rms 0.045
_refine_ls_extinction_method none
_refine_ls_goodness_of_fit_ref 1.106
_refine_ls_hydrogen_treatment mixed
_refine_ls_matrix_type full
_refine_ls_number_parameters 499
_refine_ls_number_reflns 7234
_refine_ls_number_restraints 0
_refine_ls_restrained_S_all 1.106
_refine_ls_R_factor_all 0.0668
_refine_ls_R_factor_gt 0.051
_refine_ls_shift/su_max 0.001
_refine_ls_shift/su_mean 0
_refine_ls_structure_factor_coef Fsqd
_refine_ls_weighting_details 'calc w=1/[\s^2^(Fo^2^)+(0.0459P)^2^+3.0220P] where P=(Fo^2^+2Fc^2^)/3'
_refine_ls_weighting_scheme calc
_refine_ls_wR_factor_gt 0.1212
_refine_ls_wR_factor_ref 0.129
_reflns_number_gt 5918
_reflns_number_total 7234
_reflns_threshold_expression >2sigma(I)
_cod_data_source_file om060860%2Bsi20060920_064345.cif
_cod_data_source_block (1)-jun404
_cod_original_sg_symbol_H-M P2(1)/n
_cod_database_code 4083647

loop_
_symmetry_equiv_pos_as_xyz
'x, y, z'
'-x+1/2, y+1/2, -z+1/2'
'-x, -y, -z'
'x-1/2, -y-1/2, z-1/2'

loop_
_atom_site_label
_atom_site_type_symbol
_atom_site_fract_x
_atom_site_fract_y
_atom_site_fract_z
_atom_site_U_iso_or_equiv
_atom_site_adp_type
_atom_site_occupancy
_atom_site_symmetry_multiplicity
_atom_site_calc_flag
_atom_site_refinement_flags
P1 P 0.28470(4) 0.20288(2) 0.16563(5) 0.02722(16) Uani 1 1 d .
P2 P 0.18702(5) 0.38597(2) 0.29731(5) 0.02978(16) Uani 1 1 d .
N1 N 0.21210(15) 0.25299(8) 0.20217(16) 0.0307(5) Uani 1 1 d .
H1N H 0.232(2) 0.2828(10) 0.2002(19) 0.032(7) Uiso 1 1 d .
N2 N 0.13358(16) 0.33210(8) 0.34259(17) 0.0328(5) Uani 1 1 d .
H2N H 0.141(2) 0.3281(10) 0.400(2) 0.034(8) Uiso 1 1 d .
N3 N 0.28699(15) 0.15263(8) 0.23149(15) 0.0330(5) Uani 1 1 d .
N4 N 0.23592(15) 0.37156(8) 0.19412(15) 0.0324(5) Uani 1 1 d .
C1 C 0.11485(17) 0.24445(9) 0.26103(18) 0.0293(5) Uani 1 1 d .
H1 H 0.1365 0.2278 0.3281 0.035 Uiso 1 1 calc R
C2 C 0.06147(17) 0.29679(9) 0.28321(18) 0.0299(5) Uani 1 1 d .
H2 H 0.0429 0.3142 0.216 0.036 Uiso 1 1 calc R
C3 C -0.04171(19) 0.28883(10) 0.3404(2) 0.0394(6) Uani 1 1 d .
H3B H -0.024 0.2755 0.4103 0.047 Uiso 1 1 calc R
H3A H -0.078 0.3232 0.3472 0.047 Uiso 1 1 calc R
C4 C -0.1176(2) 0.25019(11) 0.2853(2) 0.0484(7) Uani 1 1 d .
H4B H -0.18 0.2439 0.328 0.058 Uiso 1 1 calc R
H4A H -0.1436 0.2658 0.2194 0.058 Uiso 1 1 calc R
C5 C -0.0632(2) 0.19849(10) 0.2647(2) 0.0430(6) Uani 1 1 d .
H5B H -0.1127 0.1751 0.2253 0.052 Uiso 1 1 calc R
H5A H -0.0438 0.181 0.3307 0.052 Uiso 1 1 calc R
C6 C 0.03687(18) 0.20749(10) 0.2042(2) 0.0362(6) Uani 1 1 d .
H6B H 0.0166 0.2228 0.1364 0.043 Uiso 1 1 calc R
H6A H 0.0723 0.1733 0.1925 0.043 Uiso 1 1 calc R
C7 C 0.23465(17) 0.18285(9) 0.03903(17) 0.0286(5) Uani 1 1 d .
C8 C 0.17730(18) 0.21756(10) -0.02435(19) 0.0353(6) Uani 1 1 d .
H8 H 0.162 0.252 -0.0006 0.042 Uiso 1 1 calc R
C9 C 0.14216(19) 0.20215(11) -0.1223(2) 0.0410(6) Uani 1 1 d .
H9 H 0.1019 0.2259 -0.1646 0.049 Uiso 1 1 calc R
C10 C 0.1652(2) 0.15289(11) -0.1583(2) 0.0421(6) Uani 1 1 d .
H10 H 0.1423 0.1428 -0.2258 0.051 Uiso 1 1 calc R
C11 C 0.2220(2) 0.11778(10) -0.0960(2) 0.0400(6) Uani 1 1 d .
H11 H 0.2376 0.0836 -0.1207 0.048 Uiso 1 1 calc R
C12 C 0.25627(18) 0.13242(10) 0.00243(19) 0.0343(5) Uani 1 1 d .
H12 H 0.2945 0.1081 0.045 0.041 Uiso 1 1 calc R
C13 C 0.41563(17) 0.22994(9) 0.13826(18) 0.0298(5) Uani 1 1 d .
C14 C 0.43281(19) 0.27991(10) 0.0989(2) 0.0367(6) Uani 1 1 d .
H14 H 0.3744 0.3034 0.0886 0.044 Uiso 1 1 calc R
C15 C 0.5346(2) 0.29587(11) 0.0746(2) 0.0430(6) Uani 1 1 d .
H15 H 0.5459 0.3302 0.0483 0.052 Uiso 1 1 calc R
C16 C 0.6199(2) 0.26152(12) 0.0887(2) 0.0461(7) Uani 1 1 d .
H16 H 0.6896 0.2724 0.0721 0.055 Uiso 1 1 calc R
C17 C 0.6037(2) 0.21178(12) 0.1267(2) 0.0483(7) Uani 1 1 d .
H17 H 0.6621 0.1882 0.1358 0.058 Uiso 1 1 calc R
C18 C 0.50206(19) 0.19602(11) 0.1516(2) 0.0405(6) Uani 1 1 d .
H18 H 0.4913 0.1617 0.178 0.049 Uiso 1 1 calc R
C19 C 0.28490(16) 0.13625(9) 0.33371(17) 0.0276(5) Uani 1 1 d .
C20 C 0.32944(17) 0.16394(9) 0.41862(18) 0.0313(5) Uani 1 1 d .
C21 C 0.32634(19) 0.14101(10) 0.51559(19) 0.0359(6) Uani 1 1 d .
H21 H 0.3553 0.1601 0.5727 0.043 Uiso 1 1 calc R
C22 C 0.28337(19) 0.09195(10) 0.53283(19) 0.0374(6) Uani 1 1 d .
C23 C 0.23798(19) 0.06561(10) 0.4489(2) 0.0389(6) Uani 1 1 d .
H23 H 0.2062 0.0321 0.4589 0.047 Uiso 1 1 calc R
C24 C 0.23774(18) 0.08678(9) 0.35092(19) 0.0329(5) Uani 1 1 d .
C25 C 0.3814(2) 0.21668(10) 0.4066(2) 0.0461(7) Uani 1 1 d .
H25C H 0.3291 0.2418 0.378 0.069 Uiso 1 1 calc R
H25B H 0.4408 0.2135 0.3602 0.069 Uiso 1 1 calc R
H25A H 0.4083 0.2292 0.4738 0.069 Uiso 1 1 calc R
C26 C 0.2874(3) 0.06737(13) 0.6385(2) 0.0554(8) Uani 1 1 d .
H26F H 0.2147 0.0607 0.6602 0.083 Uiso 0.5 1 calc PR
H26E H 0.3234 0.0914 0.6873 0.083 Uiso 0.5 1 calc PR
H26D H 0.3268 0.0341 0.6366 0.083 Uiso 0.5 1 calc PR
H26C H 0.3619 0.0634 0.6625 0.083 Uiso 0.5 1 calc PR
H26B H 0.2532 0.0327 0.6354 0.083 Uiso 0.5 1 calc PR
H26A H 0.2498 0.09 0.6862 0.083 Uiso 0.5 1 calc PR
C27 C 0.1890(2) 0.05734(11) 0.2607(2) 0.0483(7) Uani 1 1 d .
H27C H 0.1313 0.0784 0.2288 0.072 Uiso 1 1 calc R
H27B H 0.1603 0.0237 0.2841 0.072 Uiso 1 1 calc R
H27A H 0.2436 0.0508 0.2103 0.072 Uiso 1 1 calc R
C28 C 0.08908(18) 0.43858(9) 0.29170(19) 0.0330(5) Uani 1 1 d .
C29 C 0.0937(2) 0.47763(10) 0.2176(2) 0.0430(6) Uani 1 1 d .
H29 H 0.1433 0.4746 0.1645 0.052 Uiso 1 1 calc R
C30 C 0.0264(2) 0.52127(11) 0.2200(3) 0.0544(8) Uani 1 1 d .
H30 H 0.0304 0.548 0.1692 0.065 Uiso 1 1 calc R
C31 C -0.0461(2) 0.52524(12) 0.2971(3) 0.0559(8) Uani 1 1 d .
H31 H -0.0918 0.555 0.2997 0.067 Uiso 1 1 calc R
C32 C -0.0525(2) 0.48636(12) 0.3702(2) 0.0495(7) Uani 1 1 d .
H32 H -0.103 0.4893 0.4225 0.059 Uiso 1 1 calc R
C33 C 0.0142(2) 0.44310(11) 0.3680(2) 0.0425(6) Uani 1 1 d .
H33 H 0.0091 0.4164 0.4186 0.051 Uiso 1 1 calc R
C34 C 0.27858(18) 0.40478(10) 0.40240(19) 0.0338(5) Uani 1 1 d .
C35 C 0.2790(2) 0.45445(10) 0.44610(19) 0.0382(6) Uani 1 1 d .
H35 H 0.2244 0.4789 0.4272 0.046 Uiso 1 1 calc R
C36 C 0.3587(2) 0.46881(12) 0.5176(2) 0.0487(7) Uani 1 1 d .
H36 H 0.3585 0.503 0.5473 0.058 Uiso 1 1 calc R
C37 C 0.4382(2) 0.43339(12) 0.5453(2) 0.0478(7) Uani 1 1 d .
H37 H 0.4926 0.4432 0.5942 0.057 Uiso 1 1 calc R
C38 C 0.4387(2) 0.38396(12) 0.5024(2) 0.0460(7) Uani 1 1 d .
H38 H 0.4934 0.3597 0.5217 0.055 Uiso 1 1 calc R
C39 C 0.3594(2) 0.36955(11) 0.4310(2) 0.0436(6) Uani 1 1 d .
H39 H 0.3601 0.3354 0.4014 0.052 Uiso 1 1 calc R
C40 C 0.27203(18) 0.39570(9) 0.10424(19) 0.0309(5) Uani 1 1 d .
C41 C 0.37661(18) 0.41544(9) 0.1013(2) 0.0367(6) Uani 1 1 d .
C42 C 0.4148(2) 0.43260(10) 0.0080(2) 0.0480(7) Uani 1 1 d .
H42 H 0.4858 0.4454 0.006 0.058 Uiso 1 1 calc R
C43 C 0.3524(2) 0.43163(10) -0.0823(2) 0.0494(7) Uani 1 1 d .
C44 C 0.2497(2) 0.41269(10) -0.0769(2) 0.0449(7) Uani 1 1 d .
H44 H 0.2057 0.4119 -0.1378 0.054 Uiso 1 1 calc R
C45 C 0.20845(19) 0.39485(10) 0.01394(19) 0.0366(6) Uani 1 1 d .
C46 C 0.4477(2) 0.41548(11) 0.1968(2) 0.0477(7) Uani 1 1 d .
H46C H 0.4201 0.4405 0.2465 0.072 Uiso 1 1 calc R
H46B H 0.52 0.4258 0.1792 0.072 Uiso 1 1 calc R
H46A H 0.4493 0.3801 0.2269 0.072 Uiso 1 1 calc R
C47 C 0.3957(3) 0.44929(13) -0.1839(3) 0.0758(11) Uani 1 1 d .
H47F H 0.4158 0.4865 -0.1794 0.114 Uiso 0.5 1 calc PR
H47E H 0.3408 0.4446 -0.2385 0.114 Uiso 0.5 1 calc PR
H47D H 0.4585 0.4282 -0.1993 0.114 Uiso 0.5 1 calc PR
H47C H 0.3942 0.4197 -0.2321 0.114 Uiso 0.5 1 calc PR
H47B H 0.4692 0.4616 -0.173 0.114 Uiso 0.5 1 calc PR
H47A H 0.3515 0.478 -0.2122 0.114 Uiso 0.5 1 calc PR
C48 C 0.0956(2) 0.37407(11) 0.0146(2) 0.0455(7) Uani 1 1 d .
H48C H 0.096 0.3383 0.0429 0.068 Uiso 1 1 calc R
H48B H 0.0652 0.3735 -0.0557 0.068 Uiso 1 1 calc R
H48A H 0.0524 0.397 0.0571 0.068 Uiso 1 1 calc R

loop_
_atom_site_aniso_label
_atom_site_aniso_U_11
_atom_site_aniso_U_22
_atom_site_aniso_U_33
_atom_site_aniso_U_23
_atom_site_aniso_U_13
_atom_site_aniso_U_12
P1 0.0218(3) 0.0302(3) 0.0297(3) -0.0008(3) 0.0021(2) -0.0003(2)
P2 0.0283(3) 0.0299(3) 0.0309(3) -0.0005(3) -0.0017(2) 0.0025(2)
N1 0.0255(10) 0.0284(11) 0.0386(12) -0.0016(9) 0.0085(8) -0.0039(8)
N2 0.0379(12) 0.0358(12) 0.0247(12) -0.0016(9) 0.0015(9) 0.0010(9)
N3 0.0328(11) 0.0329(11) 0.0331(11) -0.0003(9) 0.0002(9) -0.0004(8)
N4 0.0303(10) 0.0343(11) 0.0327(11) 0.0001(9) 0.0008(8) -0.0006(8)
C1 0.0254(11) 0.0316(12) 0.0310(13) 0.0012(10) 0.0051(9) -0.0007(9)
C2 0.0262(11) 0.0341(12) 0.0294(12) 0.0014(10) 0.0022(9) 0.0015(9)
C3 0.0323(13) 0.0428(14) 0.0439(15) 0.0013(12) 0.0127(11) 0.0041(11)
C4 0.0264(13) 0.0583(17) 0.0613(18) 0.0010(15) 0.0115(12) -0.0035(12)
C5 0.0308(13) 0.0477(15) 0.0511(17) -0.0034(13) 0.0098(12) -0.0101(11)
C6 0.0290(12) 0.0413(14) 0.0386(14) -0.0044(12) 0.0053(10) -0.0056(10)
C7 0.0222(11) 0.0354(12) 0.0284(12) 0.0011(10) 0.0032(9) -0.0026(9)
C8 0.0305(12) 0.0400(14) 0.0356(14) 0.0027(11) 0.0034(10) 0.0032(10)
C9 0.0303(13) 0.0592(17) 0.0333(14) 0.0081(13) -0.0007(10) 0.0023(12)
C10 0.0337(14) 0.0602(18) 0.0323(14) -0.0044(13) -0.0012(11) -0.0088(12)
C11 0.0399(14) 0.0419(14) 0.0383(15) -0.0077(12) 0.0038(11) -0.0060(11)
C12 0.0308(12) 0.0386(14) 0.0336(14) 0.0007(11) 0.0020(10) -0.0007(10)
C13 0.0246(11) 0.0359(13) 0.0288(12) -0.0034(10) 0.0016(9) -0.0016(9)
C14 0.0324(13) 0.0357(13) 0.0423(15) -0.0056(12) 0.0066(11) -0.0015(10)
C15 0.0409(15) 0.0440(15) 0.0448(16) -0.0069(12) 0.0100(12) -0.0127(12)
C16 0.0242(13) 0.0669(19) 0.0475(16) -0.0099(14) 0.0044(11) -0.0113(12)
C17 0.0240(13) 0.0669(19) 0.0539(18) 0.0024(15) -0.0013(12) 0.0055(12)
C18 0.0313(13) 0.0455(15) 0.0449(16) 0.0054(12) 0.0016(11) 0.0034(11)
C19 0.0208(11) 0.0331(12) 0.0290(12) 0.0004(10) 0.0003(9) 0.0044(9)
C20 0.0244(11) 0.0357(13) 0.0335(13) -0.0017(11) -0.0019(10) 0.0035(9)
C21 0.0329(13) 0.0434(14) 0.0311(13) -0.0059(11) -0.0019(10) 0.0072(11)
C22 0.0315(13) 0.0471(15) 0.0340(14) 0.0067(12) 0.0056(11) 0.0112(11)
C23 0.0334(13) 0.0389(14) 0.0445(16) 0.0058(12) 0.0052(11) -0.0021(11)
C24 0.0265(12) 0.0336(13) 0.0386(14) 0.0007(11) -0.0005(10) 0.0003(10)
C25 0.0518(16) 0.0441(15) 0.0415(16) -0.0041(13) -0.0117(13) -0.0112(13)
C26 0.0621(19) 0.066(2) 0.0388(16) 0.0103(14) 0.0055(14) 0.0125(15)
C27 0.0514(17) 0.0394(15) 0.0531(18) 0.0018(13) -0.0100(13) -0.0114(12)
C28 0.0256(12) 0.0349(13) 0.0381(14) -0.0037(11) -0.0055(10) 0.0022(10)
C29 0.0357(14) 0.0406(15) 0.0522(17) 0.0022(13) -0.0051(12) 0.0061(11)
C30 0.0526(17) 0.0410(16) 0.069(2) 0.0058(15) -0.0115(15) 0.0097(13)
C31 0.0431(16) 0.0471(17) 0.076(2) -0.0159(16) -0.0161(15) 0.0192(13)
C32 0.0359(15) 0.0580(18) 0.0544(18) -0.0178(15) -0.0028(13) 0.0096(13)
C33 0.0368(14) 0.0483(15) 0.0423(15) -0.0055(13) -0.0018(12) 0.0070(12)
C34 0.0309(12) 0.0378(13) 0.0324(13) 0.0000(11) -0.0040(10) 0.0023(10)
C35 0.0345(14) 0.0412(14) 0.0385(15) -0.0046(12) -0.0038(11) 0.0054(11)
C36 0.0489(16) 0.0511(16) 0.0457(17) -0.0149(14) -0.0051(13) 0.0008(13)
C37 0.0386(15) 0.0665(19) 0.0375(15) -0.0041(14) -0.0107(12) -0.0023(13)
C38 0.0388(15) 0.0589(18) 0.0396(15) 0.0079(14) -0.0090(12) 0.0078(12)
C39 0.0435(15) 0.0412(15) 0.0454(16) 0.0000(13) -0.0061(12) 0.0078(12)
C40 0.0293(12) 0.0269(12) 0.0368(14) 0.0020(10) 0.0056(10) 0.0024(9)
C41 0.0290(12) 0.0279(12) 0.0535(16) 0.0025(12) 0.0057(11) 0.0020(10)
C42 0.0380(15) 0.0353(14) 0.072(2) 0.0054(14) 0.0213(14) 0.0002(11)
C43 0.0617(19) 0.0389(15) 0.0495(18) 0.0054(13) 0.0254(15) 0.0058(13)
C44 0.0561(17) 0.0451(15) 0.0337(15) 0.0058(12) 0.0062(12) 0.0049(13)
C45 0.0366(13) 0.0383(14) 0.0352(14) 0.0033(11) 0.0025(11) 0.0002(11)
C46 0.0304(14) 0.0425(15) 0.070(2) 0.0024(14) -0.0037(13) -0.0025(11)
C47 0.104(3) 0.058(2) 0.069(2) 0.0085(18) 0.051(2) -0.0009(19)
C48 0.0374(14) 0.0573(17) 0.0412(16) 0.0024(13) -0.0066(12) -0.0053(12)

loop_
_atom_type_symbol
_atom_type_description
_atom_type_scat_dispersion_real
_atom_type_scat_dispersion_imag
_atom_type_scat_source
C C 0.0033 0.0016 'International Tables Vol C Tables 4.2.6.8 and 6.1.1.4'
H H 0 0 'International Tables Vol C Tables 4.2.6.8 and 6.1.1.4'
N N 0.0061 0.0033 'International Tables Vol C Tables 4.2.6.8 and 6.1.1.4'
P P 0.1023 0.0942 'International Tables Vol C Tables 4.2.6.8 and 6.1.1.4'

loop_
_geom_angle_atom_site_label_1
_geom_angle_atom_site_label_2
_geom_angle_atom_site_label_3
_geom_angle
N3 P1 N1 118.69(11)
N3 P1 C7 105.85(11)
N1 P1 C7 107.61(10)
N3 P1 C13 114.97(11)
N1 P1 C13 106.05(10)
C7 P1 C13 102.24(10)
N4 P2 N2 107.20(11)
N4 P2 C28 115.46(11)
N2 P2 C28 110.07(11)
N4 P2 C34 117.27(11)
N2 P2 C34 101.74(11)
C28 P2 C34 104.19(11)
C1 N1 P1 120.79(16)
C2 N2 P2 124.71(18)
C19 N3 P1 141.16(17)
C40 N4 P2 140.37(17)
N1 C1 C2 110.32(18)
N1 C1 C6 111.38(19)
C2 C1 C6 110.52(19)
N2 C2 C1 111.44(18)
N2 C2 C3 109.83(19)
C1 C2 C3 111.29(19)
C4 C3 C2 112.3(2)
C5 C4 C3 111.4(2)
C4 C5 C6 110.3(2)
C5 C6 C1 111.5(2)
C8 C7 C12 118.8(2)
C8 C7 P1 121.07(18)
C12 C7 P1 120.12(18)
C7 C8 C9 120.4(2)
C10 C9 C8 120.4(2)
C9 C10 C11 119.9(2)
C10 C11 C12 120.3(2)
C11 C12 C7 120.2(2)
C14 C13 C18 118.8(2)
C14 C13 P1 124.63(18)
C18 C13 P1 116.42(18)
C15 C14 C13 120.5(2)
C14 C15 C16 119.9(3)
C17 C16 C15 120.2(2)
C16 C17 C18 119.9(2)
C17 C18 C13 120.8(2)
N3 C19 C20 125.4(2)
N3 C19 C24 116.1(2)
C20 C19 C24 118.5(2)
C21 C20 C19 118.7(2)
C21 C20 C25 119.6(2)
C19 C20 C25 121.7(2)
C22 C21 C20 123.3(2)
C21 C22 C23 117.4(2)
C21 C22 C26 121.4(3)
C23 C22 C26 121.2(2)
C24 C23 C22 121.8(2)
C23 C24 C19 120.4(2)
C23 C24 C27 121.0(2)
C19 C24 C27 118.7(2)
C29 C28 C33 118.9(2)
C29 C28 P2 120.62(19)
C33 C28 P2 120.23(19)
C28 C29 C30 120.8(3)
C31 C30 C29 119.3(3)
C32 C31 C30 120.4(3)
C31 C32 C33 120.4(3)
C32 C33 C28 120.2(3)
C35 C34 C39 118.9(2)
C35 C34 P2 122.81(18)
C39 C34 P2 117.80(19)
C34 C35 C36 120.4(2)
C37 C36 C35 120.0(3)
C38 C37 C36 120.2(3)
C37 C38 C39 120.0(2)
C38 C39 C34 120.5(3)
C45 C40 C41 119.2(2)
C45 C40 N4 120.1(2)
C41 C40 N4 120.4(2)
C42 C41 C40 119.1(3)
C42 C41 C46 120.6(2)
C40 C41 C46 120.2(2)
C43 C42 C41 122.2(2)
C44 C43 C42 117.5(2)
C44 C43 C47 120.8(3)
C42 C43 C47 121.7(3)
C43 C44 C45 122.4(3)
C44 C45 C40 119.6(2)
C44 C45 C48 119.9(2)
C40 C45 C48 120.5(2)

loop_
_geom_bond_atom_site_label_1
_geom_bond_atom_site_label_2
_geom_bond_distance
P1 N3 1.538(2)
P1 N1 1.646(2)
P1 C7 1.816(2)
P1 C13 1.828(2)
P2 N4 1.542(2)
P2 N2 1.643(2)
P2 C28 1.815(2)
P2 C34 1.819(2)
N1 C1 1.480(3)
N2 C2 1.474(3)
N3 C19 1.396(3)
N4 C40 1.411(3)
C1 C2 1.521(3)
C1 C6 1.528(3)
C2 C3 1.530(3)
C3 C4 1.528(4)
C4 C5 1.508(4)
C5 C6 1.524(3)
C7 C8 1.391(3)
C7 C12 1.397(3)
C8 C9 1.391(4)
C9 C10 1.371(4)
C10 C11 1.386(4)
C11 C12 1.388(3)
C13 C14 1.389(3)
C13 C18 1.391(3)
C14 C15 1.388(3)
C15 C16 1.388(4)
C16 C17 1.375(4)
C17 C18 1.387(4)
C19 C20 1.409(3)
C19 C24 1.410(3)
C20 C21 1.393(3)
C20 C25 1.501(3)
C21 C22 1.380(4)
C22 C23 1.386(4)
C22 C26 1.511(4)
C23 C24 1.385(3)
C24 C27 1.505(4)
C28 C29 1.387(4)
C28 C33 1.397(3)
C29 C30 1.394(4)
C30 C31 1.384(4)
C31 C32 1.376(4)
C32 C33 1.382(4)
C34 C35 1.384(3)
C34 C39 1.393(3)
C35 C36 1.390(4)
C36 C37 1.382(4)
C37 C38 1.374(4)
C38 C39 1.387(4)
C40 C45 1.398(3)
C40 C41 1.407(3)
C41 C42 1.392(4)
C41 C46 1.504(4)
C42 C43 1.390(4)
C43 C44 1.379(4)
C43 C47 1.517(4)
C44 C45 1.385(3)
C45 C48 1.512(3)
